data_7023055
loop_
_publ_author_name
'Sohail, M.'
'Panisch, R.'
'Bowden, A.'
'Bassindale, A. R.'
'Taylor, P. G.'
'Korlyukov, A. A.'
'Arkhipov, D. E.'
'Male, L.'
'Callear, S.'
'Coles, S. J.'
'Hursthouse, M. B.'
'Harrington, R. W.'
'Clegg, W.'

_publ_section_title
;
 Pentacoordinate silicon complexes with dynamic motion resembling a
 pendulum on the S(N)2 reaction pathway.
;
_journal_issue 30
_journal_name_full 'Dalton transactions (Cambridge, England : 2003)'
_journal_page_first 10971
_journal_page_last 10981
_journal_paper_doi 10.1039/c3dt50613d
_journal_volume 42
_journal_year 2013
_chemical_formula_sum 'C8 H14 I N O2 Si'
_chemical_formula_weight 311.19
_space_group_IT_number 4
_symmetry_cell_setting monoclinic
_symmetry_space_group_name_Hall 'P 2yb'
_symmetry_space_group_name_H-M 'P 1 21 1'
_atom_sites_solution_hydrogens geom
_atom_sites_solution_primary direct
_atom_sites_solution_secondary difmap
_audit_creation_method SHELXL-97
_cell_angle_alpha 90.00
_cell_angle_beta 103.079(2)
_cell_angle_gamma 90.00
_cell_formula_units_Z 2
_cell_length_a 8.4342(3)
_cell_length_b 7.2543(2)
_cell_length_c 9.6610(3)
_cell_measurement_reflns_used 8450
_cell_measurement_temperature 120(2)
_cell_measurement_theta_max 27.48
_cell_measurement_theta_min 2.91
_cell_volume 575.77(3)
_computing_cell_refinement 'DENZO (Otwinowski & Minor, 1997) & COLLECT (Hooft, R.W.W., 1998)'
_computing_data_collection 'COLLECT (Hooft, R.W.W., 1998)'
_computing_data_reduction 'DENZO (Otwinowski & Minor, 1997) & COLLECT (Hooft, R.W.W., 1998)'
_computing_structure_refinement 'SHELXL-97 (Sheldrick, 2008)'
_diffrn_ambient_temperature 120(2)
_diffrn_detector_area_resol_mean '4096x4096pixels / 62x62mm'
_diffrn_measured_fraction_theta_full 0.998
_diffrn_measured_fraction_theta_max 0.998
_diffrn_measurement_device_type 'Bruker-Nonius APEX II CCD camera on \k-goniostat'
_diffrn_measurement_method '\f & \w scans'
_diffrn_radiation_monochromator '10cm confocal mirrors'
_diffrn_radiation_source 'Bruker-Nonius FR591 rotating anode'
_diffrn_radiation_type MoK\a
_diffrn_radiation_wavelength 0.71073
_diffrn_reflns_av_R_equivalents 0.0328
_diffrn_reflns_av_sigmaI/netI 0.0398
_diffrn_reflns_limit_h_max 10
_diffrn_reflns_limit_h_min -10
_diffrn_reflns_limit_k_max 9
_diffrn_reflns_limit_k_min -9
_diffrn_reflns_limit_l_max 12
_diffrn_reflns_limit_l_min -12
_diffrn_reflns_number 6956
_diffrn_reflns_theta_full 27.47
_diffrn_reflns_theta_max 27.47
_diffrn_reflns_theta_min 3.55
_exptl_absorpt_coefficient_mu 2.857
_exptl_absorpt_correction_T_max 0.8943
_exptl_absorpt_correction_T_min 0.6273
_exptl_absorpt_correction_type multi-scan
_exptl_absorpt_process_details 'SADABS 2007/2 (Sheldrick, G.M., 2007)'
_exptl_crystal_colour yellow
_exptl_crystal_density_diffrn 1.795
_exptl_crystal_density_method 'not measured'
_exptl_crystal_description block
_exptl_crystal_F_000 304
_exptl_crystal_size_max 0.18
_exptl_crystal_size_mid 0.16
_exptl_crystal_size_min 0.04
_refine_diff_density_max 0.510
_refine_diff_density_min -0.424
_refine_diff_density_rms 0.089
_refine_ls_abs_structure_details 'Flack H D (1983), Acta Cryst. A39, 876-881'
_refine_ls_abs_structure_Flack 0.48(4)
_refine_ls_extinction_method none
_refine_ls_goodness_of_fit_ref 1.030
_refine_ls_hydrogen_treatment constr
_refine_ls_matrix_type full
_refine_ls_number_parameters 121
_refine_ls_number_reflns 2582
_refine_ls_number_restraints 1
_refine_ls_restrained_S_all 1.030
_refine_ls_R_factor_all 0.0271
_refine_ls_R_factor_gt 0.0242
_refine_ls_shift/su_max 0.002
_refine_ls_shift/su_mean 0.000
_refine_ls_structure_factor_coef Fsqd
_refine_ls_weighting_details 'calc w=1/[\s^2^(Fo^2^)+(0.0000P)^2^+0.7104P] where P=(Fo^2^+2Fc^2^)/3'
_refine_ls_weighting_scheme calc
_refine_ls_wR_factor_gt 0.0481
_refine_ls_wR_factor_ref 0.0495
_reflns_number_gt 2426
_reflns_number_total 2582
_reflns_threshold_expression >2\s(I)
_cod_data_source_file c3dt50613d.txt
_cod_data_source_block 2009src0169
_cod_original_cell_volume 575.73(3)
_cod_original_sg_symbol_H-M P21
_cod_database_code 7023055

loop_
_symmetry_equiv_pos_as_xyz
'x, y, z'
'-x, y+1/2, -z'

loop_
_atom_site_label
_atom_site_type_symbol
_atom_site_fract_x
_atom_site_fract_y
_atom_site_fract_z
_atom_site_U_iso_or_equiv
_atom_site_adp_type
_atom_site_occupancy
_atom_site_symmetry_multiplicity
_atom_site_calc_flag
_atom_site_refinement_flags
C2 C 1.0658(4) 0.2828(14) 0.3683(3) 0.0157(13) Uani 1 1 d .
C3 C 1.1481(5) 0.2637(6) 0.5196(4) 0.0224(13) Uani 1 1 d .
H3A H 1.1565 0.1315 0.5458 0.027 Uiso 1 1 calc R
H3B H 1.0831 0.3261 0.5791 0.027 Uiso 1 1 calc R
C4 C 1.3174(4) 0.3480(5) 0.5476(4) 0.0224(11) Uani 1 1 d .
H4A H 1.3088 0.4836 0.5372 0.027 Uiso 1 1 calc R
H4B H 1.3767 0.3197 0.6459 0.027 Uiso 1 1 calc R
C5 C 1.4095(4) 0.2709(9) 0.4436(4) 0.0216(15) Uani 1 1 d .
H5A H 1.5162 0.3338 0.4578 0.026 Uiso 1 1 calc R
H5B H 1.4305 0.1382 0.4638 0.026 Uiso 1 1 calc R
C6 C 1.3205(4) 0.2929(18) 0.2912(3) 0.0163(9) Uani 1 1 d .
C7 C 1.0460(3) 0.3053(19) 0.1184(3) 0.0151(6) Uani 1 1 d .
H7A H 1.0686 0.2002 0.0603 0.018 Uiso 1 1 calc R
H7B H 1.0668 0.4220 0.0723 0.018 Uiso 1 1 calc R
C8 C 0.7130(13) 0.0831(11) 0.1018(10) 0.0172(16) Uani 1 1 d .
H8A H 0.7839 -0.0234 0.1323 0.026 Uiso 1 1 calc R
H8B H 0.6679 0.0759 -0.0009 0.026 Uiso 1 1 calc R
H8C H 0.6239 0.0827 0.1517 0.026 Uiso 1 1 calc R
C9 C 0.7221(13) 0.5153(11) 0.1195(11) 0.023(2) Uani 1 1 d .
H9A H 0.6308 0.5098 0.1666 0.035 Uiso 1 1 calc R
H9B H 0.6806 0.5387 0.0178 0.035 Uiso 1 1 calc R
H9C H 0.7961 0.6149 0.1612 0.035 Uiso 1 1 calc R
N1 N 1.1457(3) 0.2937(14) 0.2658(2) 0.0139(7) Uani 1 1 d .
O2 O 0.9084(3) 0.2834(12) 0.3305(2) 0.0214(11) Uani 1 1 d .
O6 O 1.3820(2) 0.3013(11) 0.1909(2) 0.0211(5) Uani 1 1 d .
Si1 Si 0.83140(10) 0.2964(5) 0.14348(8) 0.0152(2) Uani 1 1 d .
I1 I 1.18985(2) -0.19733(3) 0.248333(18) 0.01931(7) Uani 1 1 d .

loop_
_atom_site_aniso_label
_atom_site_aniso_U_11
_atom_site_aniso_U_22
_atom_site_aniso_U_33
_atom_site_aniso_U_23
_atom_site_aniso_U_13
_atom_site_aniso_U_12
C2 0.0154(14) 0.015(4) 0.0169(14) -0.002(2) 0.0038(11) -0.003(2)
C3 0.0243(19) 0.028(4) 0.0129(15) 0.0029(15) 0.0010(13) -0.0001(16)
C4 0.0176(18) 0.028(3) 0.0175(17) -0.0053(14) -0.0045(14) -0.0010(14)
C5 0.0132(16) 0.028(5) 0.0194(15) -0.0016(17) -0.0048(12) 0.0030(16)
C6 0.0120(14) 0.013(3) 0.0241(14) 0.000(4) 0.0038(11) -0.006(3)
C7 0.0170(14) 0.0162(14) 0.0109(12) 0.000(5) 0.0006(10) -0.005(5)
C8 0.013(3) 0.021(3) 0.019(3) -0.002(2) 0.007(2) -0.004(3)
C9 0.021(4) 0.020(3) 0.025(4) 0.002(3) -0.001(3) -0.002(3)
N1 0.0123(11) 0.0138(18) 0.0148(11) -0.004(3) 0.0013(9) 0.002(3)
O2 0.0121(10) 0.036(3) 0.0161(10) 0.0050(19) 0.0039(8) 0.0007(19)
O6 0.0142(10) 0.0247(12) 0.0253(11) -0.002(4) 0.0062(9) 0.006(4)
Si1 0.0119(4) 0.0170(5) 0.0162(4) 0.0032(11) 0.0020(3) 0.0024(11)
I1 0.02050(11) 0.01563(10) 0.02004(10) -0.0010(2) 0.00093(7) -0.0005(3)

loop_
_atom_type_symbol
_atom_type_description
_atom_type_scat_dispersion_real
_atom_type_scat_dispersion_imag
_atom_type_scat_source
C C 0.0033 0.0016 'International Tables Vol C Tables 4.2.6.8 and 6.1.1.4'
H H 0.0000 0.0000 'International Tables Vol C Tables 4.2.6.8 and 6.1.1.4'
N N 0.0061 0.0033 'International Tables Vol C Tables 4.2.6.8 and 6.1.1.4'
O O 0.0106 0.0060 'International Tables Vol C Tables 4.2.6.8 and 6.1.1.4'
Si Si 0.0817 0.0704 'International Tables Vol C Tables 4.2.6.8 and 6.1.1.4'
I I -0.4742 1.8119 'International Tables Vol C Tables 4.2.6.8 and 6.1.1.4'

loop_
_geom_angle_atom_site_label_1
_geom_angle_atom_site_label_2
_geom_angle_atom_site_label_3
_geom_angle
O2 C2 N1 117.0(3)
O2 C2 C3 120.1(3)
N1 C2 C3 122.9(3)
C2 C3 C4 110.5(4)
C5 C4 C3 109.7(3)
C6 C5 C4 113.2(4)
O6 C6 N1 118.4(3)
O6 C6 C5 125.8(3)
N1 C6 C5 115.7(3)
N1 C7 Si1 103.13(18)
C2 N1 C6 123.3(3)
C2 N1 C7 116.7(2)
C6 N1 C7 120.0(2)
C2 O2 Si1 113.7(2)
O2 Si1 C9 103.5(4)
O2 Si1 C8 103.5(4)
C9 Si1 C8 118.13(16)
O2 Si1 C7 89.55(11)
C9 Si1 C7 115.3(6)
C8 Si1 C7 119.5(6)

loop_
_geom_bond_atom_site_label_1
_geom_bond_atom_site_label_2
_geom_bond_distance
C2 O2 1.295(4)
C2 N1 1.320(4)
C2 C3 1.476(4)
C3 C4 1.520(5)
C4 C5 1.510(5)
C5 C6 1.502(5)
C6 O6 1.200(4)
C6 N1 1.438(4)
C7 N1 1.484(3)
C7 Si1 1.881(3)
C8 Si1 1.837(9)
C9 Si1 1.824(9)
O2 Si1 1.779(2)
